data_7108752
loop_
_publ_author_name
'Ping Cheng'
'Derrick L. J. Clive'
'Shimal Fernandopulle'
'Zhenhua Chen'

_publ_section_title
;
 Racemic marinopyrrole B by total synthesis
;
_journal_name_full Chem.Commun.
_journal_page_first 558
_journal_paper_doi 10.1039/c2cc37110c
_journal_volume 49
_journal_year 2013
_chemical_formula_moiety 'C13 H12 Br Cl2 N O5'
_chemical_formula_sum 'C13 H12 Br Cl2 N O5'
_chemical_formula_weight 413.05
_chemical_name_systematic
;
?
;
_space_group_IT_number 2
_symmetry_cell_setting triclinic
_symmetry_space_group_name_Hall '-P 1'
_symmetry_space_group_name_H-M 'P -1'
_atom_sites_solution_hydrogens geom
_atom_sites_solution_primary direct
_atom_sites_solution_secondary difmap
_audit_creation_method SHELXL-97
_cell_angle_alpha 90.2868(7)
_cell_angle_beta 94.2793(5)
_cell_angle_gamma 100.6247(5)
_cell_formula_units_Z 2
_cell_length_a 5.38720(10)
_cell_length_b 10.2210(2)
_cell_length_c 14.5246(3)
_cell_measurement_reflns_used 9931
_cell_measurement_temperature 173(2)
_cell_measurement_theta_max 69.62
_cell_measurement_theta_min 3.05
_cell_volume 783.72(3)
_computing_cell_refinement 'Bruker SAINT'
_computing_data_collection 'Bruker APEX2'
_computing_data_reduction 'Bruker SAINT'
_computing_molecular_graphics 'Bruker SHELXTL'
_computing_publication_material 'Bruker SHELXTL'
_computing_structure_refinement 'SHELXL-97 (Sheldrick, 2008)'
_computing_structure_solution 'DIRDIF-2008 (Beurskens et al., 2008)'
_diffrn_ambient_temperature 173(2)
_diffrn_measured_fraction_theta_full 0.954
_diffrn_measured_fraction_theta_max 0.943
_diffrn_measurement_device_type 'Bruker APEX-II CCD'
_diffrn_measurement_method '\w scans'
_diffrn_radiation_monochromator graphite
_diffrn_radiation_source 'fine-focus sealed tube'
_diffrn_radiation_type CuK\a
_diffrn_radiation_wavelength 1.54178
_diffrn_reflns_av_R_equivalents 0.0274
_diffrn_reflns_av_sigmaI/netI 0.0409
_diffrn_reflns_limit_h_max 6
_diffrn_reflns_limit_h_min -6
_diffrn_reflns_limit_k_max 12
_diffrn_reflns_limit_k_min -12
_diffrn_reflns_limit_l_max 17
_diffrn_reflns_limit_l_min -17
_diffrn_reflns_number 5241
_diffrn_reflns_theta_full 67.80
_diffrn_reflns_theta_max 70.02
_diffrn_reflns_theta_min 3.05
_exptl_absorpt_coefficient_mu 6.928
_exptl_absorpt_correction_T_max 0.5937
_exptl_absorpt_correction_T_min 0.1046
_exptl_absorpt_correction_type integration
_exptl_absorpt_process_details 'SADABS (Sheldrick, 2008)'
_exptl_crystal_colour colourless
_exptl_crystal_density_diffrn 1.750
_exptl_crystal_density_method 'not measured'
_exptl_crystal_description rod
_exptl_crystal_F_000 412
_exptl_crystal_size_max 0.59
_exptl_crystal_size_mid 0.12
_exptl_crystal_size_min 0.08
_refine_diff_density_max 0.698
_refine_diff_density_min -1.012
_refine_diff_density_rms 0.208
_refine_ls_extinction_method none
_refine_ls_goodness_of_fit_ref 1.161
_refine_ls_hydrogen_treatment constr
_refine_ls_matrix_type full
_refine_ls_number_parameters 199
_refine_ls_number_reflns 2820
_refine_ls_number_restraints 0
_refine_ls_restrained_S_all 1.161
_refine_ls_R_factor_all 0.0435
_refine_ls_R_factor_gt 0.0422
_refine_ls_shift/su_max 0.001
_refine_ls_shift/su_mean 0.000
_refine_ls_structure_factor_coef Fsqd
_refine_ls_weighting_details 'calc w=1/[\s^2^(Fo^2^)+(0.0798P)^2^+0.4414P] where P=(Fo^2^+2Fc^2^)/3'
_refine_ls_weighting_scheme calc
_refine_ls_wR_factor_gt 0.1156
_refine_ls_wR_factor_ref 0.1221
_reflns_number_gt 2763
_reflns_number_total 2820
_reflns_threshold_expression I>2\s(I)
_cod_data_source_file c2cc37110c.txt
_cod_data_source_block 17
_cod_database_code 7108752

loop_
_symmetry_equiv_pos_as_xyz
'x, y, z'
'-x, -y, -z'

loop_
_atom_site_label
_atom_site_type_symbol
_atom_site_fract_x
_atom_site_fract_y
_atom_site_fract_z
_atom_site_U_iso_or_equiv
_atom_site_adp_type
_atom_site_occupancy
_atom_site_symmetry_multiplicity
_atom_site_calc_flag
_atom_site_refinement_flags
Br Br -0.24951(5) 0.54166(3) 0.095756(19) 0.03169(17) Uani 1 1 d .
Cl1 Cl 0.15435(14) 0.68169(7) 0.28480(5) 0.0328(2) Uani 1 1 d .
Cl2 Cl 0.54803(13) 0.47246(7) 0.35195(5) 0.0324(2) Uani 1 1 d .
O1 O 0.1104(4) 0.1589(2) 0.05305(15) 0.0364(5) Uani 1 1 d .
O2 O -0.2327(4) 0.2543(2) 0.03028(13) 0.0298(4) Uani 1 1 d .
O3 O 0.2314(4) 0.1625(2) 0.35389(13) 0.0280(4) Uani 1 1 d .
O4 O 0.5166(5) -0.0436(2) 0.35466(15) 0.0393(5) Uani 1 1 d .
O5 O 0.6936(4) 0.0406(2) 0.22742(15) 0.0350(5) Uani 1 1 d .
N N 0.2696(4) 0.3353(2) 0.20907(15) 0.0230(5) Uani 1 1 d .
C1 C 0.0737(5) 0.3473(3) 0.14355(18) 0.0231(5) Uani 1 1 d .
C2 C 0.0002(5) 0.4664(3) 0.16080(17) 0.0233(5) Uani 1 1 d .
C3 C 0.1521(5) 0.5290(3) 0.23689(17) 0.0238(5) Uani 1 1 d .
C4 C 0.3147(5) 0.4452(3) 0.26533(17) 0.0235(5) Uani 1 1 d .
C5 C -0.0099(5) 0.2429(3) 0.07164(17) 0.0248(6) Uani 1 1 d .
C6 C -0.3273(6) 0.1612(4) -0.0464(2) 0.0373(7) Uani 1 1 d .
H6A H -0.4916 0.1780 -0.0721 0.045 Uiso 1 1 calc R
H6B H -0.3469 0.0698 -0.0241 0.045 Uiso 1 1 calc R
H6C H -0.2068 0.1734 -0.0943 0.045 Uiso 1 1 calc R
C7 C 0.4079(5) 0.2290(3) 0.21627(18) 0.0246(5) Uani 1 1 d .
H7 H 0.5092 0.2135 0.1680 0.030 Uiso 1 1 calc R
C8 C 0.3970(5) 0.1514(3) 0.28951(18) 0.0238(5) Uani 1 1 d .
C9 C 0.3040(6) 0.1488(3) 0.45070(19) 0.0319(6) Uani 1 1 d .
H9A H 0.4883 0.1812 0.4634 0.038 Uiso 1 1 calc R
H9B H 0.2648 0.0540 0.4679 0.038 Uiso 1 1 calc R
C10 C 0.1595(6) 0.2288(3) 0.5052(2) 0.0343(7) Uani 1 1 d .
H10 H 0.1839 0.2253 0.5705 0.041 Uiso 1 1 calc R
C11 C 0.0025(7) 0.3035(4) 0.4718(2) 0.0395(7) Uani 1 1 d .
H11A H -0.0282 0.3102 0.4069 0.047 Uiso 1 1 calc R
H11B H -0.0808 0.3509 0.5125 0.047 Uiso 1 1 calc R
C12 C 0.5419(5) 0.0393(3) 0.29622(18) 0.0268(6) Uani 1 1 d .
C13 C 0.8332(6) -0.0670(3) 0.2278(2) 0.0363(7) Uani 1 1 d .
H13A H 0.9393 -0.0585 0.1754 0.044 Uiso 1 1 calc R
H13B H 0.7144 -0.1522 0.2228 0.044 Uiso 1 1 calc R
H13C H 0.9409 -0.0635 0.2856 0.044 Uiso 1 1 calc R

loop_
_atom_site_aniso_label
_atom_site_aniso_U_11
_atom_site_aniso_U_22
_atom_site_aniso_U_33
_atom_site_aniso_U_23
_atom_site_aniso_U_13
_atom_site_aniso_U_12
Br 0.0298(2) 0.0373(3) 0.0315(2) 0.00780(15) 0.00676(14) 0.01343(15)
Cl1 0.0431(4) 0.0262(4) 0.0314(4) -0.0024(3) 0.0099(3) 0.0099(3)
Cl2 0.0281(4) 0.0371(4) 0.0307(3) -0.0010(3) -0.0015(3) 0.0041(3)
O1 0.0378(12) 0.0344(12) 0.0394(11) -0.0084(9) 0.0022(9) 0.0136(9)
O2 0.0261(10) 0.0392(12) 0.0244(9) -0.0059(8) 0.0045(7) 0.0057(8)
O3 0.0262(10) 0.0380(11) 0.0222(9) 0.0041(8) 0.0076(7) 0.0097(8)
O4 0.0534(14) 0.0333(12) 0.0362(11) 0.0084(10) 0.0116(10) 0.0178(10)
O5 0.0357(11) 0.0379(12) 0.0384(11) 0.0069(9) 0.0137(9) 0.0204(9)
N 0.0216(11) 0.0260(12) 0.0229(10) 0.0019(9) 0.0069(8) 0.0063(9)
C1 0.0211(12) 0.0307(14) 0.0194(11) 0.0041(10) 0.0084(9) 0.0071(10)
C2 0.0212(12) 0.0300(14) 0.0211(11) 0.0052(10) 0.0080(9) 0.0081(10)
C3 0.0251(13) 0.0250(13) 0.0236(12) 0.0011(10) 0.0112(10) 0.0066(10)
C4 0.0215(12) 0.0273(14) 0.0222(11) 0.0013(10) 0.0066(9) 0.0041(10)
C5 0.0246(13) 0.0288(15) 0.0212(12) 0.0024(11) 0.0074(10) 0.0030(10)
C6 0.0352(16) 0.048(2) 0.0266(14) -0.0085(13) 0.0024(12) 0.0015(14)
C7 0.0228(13) 0.0282(14) 0.0250(12) 0.0001(11) 0.0061(10) 0.0085(10)
C8 0.0211(12) 0.0274(14) 0.0241(12) -0.0019(10) 0.0046(9) 0.0062(10)
C9 0.0362(15) 0.0400(17) 0.0220(13) 0.0051(12) 0.0058(11) 0.0117(12)
C10 0.0397(17) 0.0413(17) 0.0235(13) 0.0019(12) 0.0092(11) 0.0088(13)
C11 0.0392(18) 0.051(2) 0.0323(15) -0.0009(14) 0.0118(13) 0.0159(14)
C12 0.0253(13) 0.0290(14) 0.0268(12) -0.0007(11) 0.0016(10) 0.0070(10)
C13 0.0332(16) 0.0351(17) 0.0452(17) -0.0002(14) 0.0064(12) 0.0171(13)

loop_
_atom_type_symbol
_atom_type_description
_atom_type_scat_dispersion_real
_atom_type_scat_dispersion_imag
_atom_type_scat_source
C C 0.0181 0.0091 'International Tables Vol C Tables 4.2.6.8 and 6.1.1.4'
H H 0.0000 0.0000 'International Tables Vol C Tables 4.2.6.8 and 6.1.1.4'
N N 0.0311 0.0180 'International Tables Vol C Tables 4.2.6.8 and 6.1.1.4'
O O 0.0492 0.0322 'International Tables Vol C Tables 4.2.6.8 and 6.1.1.4'
Cl Cl 0.3639 0.7018 'International Tables Vol C Tables 4.2.6.8 and 6.1.1.4'
Br Br -0.6763 1.2805 'International Tables Vol C Tables 4.2.6.8 and 6.1.1.4'

loop_
_geom_angle_atom_site_label_1
_geom_angle_atom_site_label_2
_geom_angle_atom_site_label_3
_geom_angle
C5 O2 C6 115.9(2)
C8 O3 C9 120.1(2)
C12 O5 C13 114.8(2)
C4 N C1 108.4(2)
C4 N C7 124.7(2)
C1 N C7 126.9(2)
C2 C1 N 107.4(2)
C2 C1 C5 132.7(3)
N C1 C5 119.9(2)
C1 C2 C3 108.3(2)
C1 C2 Br 128.3(2)
C3 C2 Br 123.4(2)
C4 C3 C2 106.8(2)
C4 C3 Cl1 124.7(2)
C2 C3 Cl1 128.5(2)
N C4 C3 109.2(2)
N C4 Cl2 123.3(2)
C3 C4 Cl2 127.4(2)
O1 C5 O2 124.9(3)
O1 C5 C1 124.1(3)
O2 C5 C1 110.9(2)
C8 C7 N 120.9(2)
C7 C8 O3 120.2(2)
C7 C8 C12 120.6(2)
O3 C8 C12 118.8(2)
O3 C9 C10 108.1(2)
C11 C10 C9 126.4(3)
O4 C12 O5 124.6(3)
O4 C12 C8 123.7(3)
O5 C12 C8 111.7(2)

loop_
_geom_bond_atom_site_label_1
_geom_bond_atom_site_label_2
_geom_bond_distance
Br C2 1.869(3)
Cl1 C3 1.703(3)
Cl2 C4 1.695(3)
O1 C5 1.208(4)
O2 C5 1.327(3)
O2 C6 1.460(4)
O3 C8 1.358(3)
O3 C9 1.446(3)
O4 C12 1.200(4)
O5 C12 1.336(3)
O5 C13 1.443(3)
N C4 1.360(4)
N C1 1.391(4)
N C7 1.426(3)
C1 C2 1.375(4)
C1 C5 1.475(4)
C2 C3 1.402(4)
C3 C4 1.378(4)
C7 C8 1.328(4)
C8 C12 1.500(4)
C9 C10 1.491(4)
C10 C11 1.309(5)

loop_
_geom_torsion_atom_site_label_1
_geom_torsion_atom_site_label_2
_geom_torsion_atom_site_label_3
_geom_torsion_atom_site_label_4
_geom_torsion
C4 N C1 C2 0.0(3)
C7 N C1 C2 -178.4(2)
C4 N C1 C5 178.3(2)
C7 N C1 C5 -0.1(4)
N C1 C2 C3 0.4(3)
C5 C1 C2 C3 -177.6(3)
N C1 C2 Br 178.71(18)
C5 C1 C2 Br 0.7(4)
C1 C2 C3 C4 -0.7(3)
Br C2 C3 C4 -179.08(17)
C1 C2 C3 Cl1 176.60(19)
Br C2 C3 Cl1 -1.8(3)
C1 N C4 C3 -0.4(3)
C7 N C4 C3 178.0(2)
C1 N C4 Cl2 -177.42(18)
C7 N C4 Cl2 1.0(4)
C2 C3 C4 N 0.7(3)
Cl1 C3 C4 N -176.72(18)
C2 C3 C4 Cl2 177.50(19)
Cl1 C3 C4 Cl2 0.1(3)
C6 O2 C5 O1 -3.4(4)
C6 O2 C5 C1 176.2(2)
C2 C1 C5 O1 162.4(3)
N C1 C5 O1 -15.4(4)
C2 C1 C5 O2 -17.3(4)
N C1 C5 O2 164.9(2)
C4 N C7 C8 65.8(4)
C1 N C7 C8 -116.0(3)
N C7 C8 O3 7.5(4)
N C7 C8 C12 179.6(2)
C9 O3 C8 C7 -142.3(3)
C9 O3 C8 C12 45.4(4)
C8 O3 C9 C10 151.7(3)
O3 C9 C10 C11 -2.8(5)
C13 O5 C12 O4 -0.6(4)
C13 O5 C12 C8 -178.2(2)
C7 C8 C12 O4 -170.7(3)
O3 C8 C12 O4 1.5(4)
C7 C8 C12 O5 6.8(4)
O3 C8 C12 O5 179.0(2)
